data_1504804
loop_
_publ_author_name
'Ogle, James W.'
'Zhang, Jubo'
'Reibenspies, Joseph H.'
'Abboud, Khalil A.'
'Miller, Stephen A.'

_publ_section_title
;
 Synthesis of electronically diverse tetraarylimidazolylidene carbenes via
 catalytic aldimine coupling.
;
_journal_issue 17
_journal_name_full 'Organic letters'
_journal_page_first 3677
_journal_page_last 3680
_journal_paper_doi 10.1021/ol8012765
_journal_volume 10
_journal_year 2008
_chemical_formula_sum 'C29 H22 Ag Cl3 F2 N2'
_chemical_formula_weight 650.71
_chemical_name_systematic
; 
 ? 
;
_space_group_IT_number 2
_symmetry_cell_setting triclinic
_symmetry_space_group_name_Hall '-P 1'
_symmetry_space_group_name_H-M 'P -1'
_atom_sites_solution_hydrogens geom
_atom_sites_solution_primary direct
_atom_sites_solution_secondary difmap
_audit_creation_method SHELXL-97
_audit_update_record
;
2008-03-24 # Formatted by publCIF
;
_cell_angle_alpha 73.452(4)
_cell_angle_beta 77.98
_cell_angle_gamma 76.16
_cell_formula_units_Z 2
_cell_length_a 6.659(2)
_cell_length_b 13.924(4)
_cell_length_c 15.986(4)
_cell_measurement_temperature 173(2)
_cell_measurement_theta_max 28.0
_cell_measurement_theta_min 2.0
_cell_volume 1363.9(7)
_computing_cell_refinement 'Bruker SMART v5.624 & SAINT 6.36a (Bruker 1998)'
_computing_data_collection 'Bruker SMART v5.624 (Bruker 1998)'
_computing_data_reduction 'Bruker SHELXTL v6.14 (Bruker 2000)'
_computing_molecular_graphics 'Bruker SHELXTL v6.14'
_computing_publication_material 'Bruker SHELXTL v6.14'
_computing_structure_refinement 'Bruker SHELXTL v6.14'
_computing_structure_solution 'Bruker SHELXTL v6.14'
_diffrn_ambient_temperature 173(2)
_diffrn_measured_fraction_theta_full 0.971
_diffrn_measured_fraction_theta_max 0.971
_diffrn_measurement_device_type 'SMART CCD area detector'
_diffrn_measurement_method '\w scans'
_diffrn_radiation_monochromator graphite
_diffrn_radiation_source 'fine-focus sealed tube'
_diffrn_radiation_type MoK\a
_diffrn_radiation_wavelength 0.71073
_diffrn_reflns_av_R_equivalents 0.0508
_diffrn_reflns_av_sigmaI/netI 0.0506
_diffrn_reflns_limit_h_max 8
_diffrn_reflns_limit_h_min -8
_diffrn_reflns_limit_k_max 11
_diffrn_reflns_limit_k_min -18
_diffrn_reflns_limit_l_max 19
_diffrn_reflns_limit_l_min -20
_diffrn_reflns_number 9118
_diffrn_reflns_theta_full 27.50
_diffrn_reflns_theta_max 27.50
_diffrn_reflns_theta_min 1.34
_diffrn_standards_decay_% 1
_diffrn_standards_number 0
_exptl_absorpt_coefficient_mu 1.068
_exptl_absorpt_correction_T_max 0.9585
_exptl_absorpt_correction_T_min 0.7836
_exptl_absorpt_correction_type integration
_exptl_absorpt_process_details 'based on measured indexed crystal faces, Bruker SHELXTL  v6.12 (Bruker 1998)'
_exptl_crystal_colour colorless
_exptl_crystal_density_diffrn 1.584
_exptl_crystal_density_method 'not measured'
_exptl_crystal_description plates
_exptl_crystal_F_000 652
_exptl_crystal_size_max 0.24
_exptl_crystal_size_mid 0.13
_exptl_crystal_size_min 0.04
_refine_diff_density_max 1.785
_refine_diff_density_min -1.122
_refine_diff_density_rms 0.175
_refine_ls_extinction_method none
_refine_ls_goodness_of_fit_ref 1.212
_refine_ls_hydrogen_treatment constr
_refine_ls_matrix_type full
_refine_ls_number_parameters 333
_refine_ls_number_reflns 6075
_refine_ls_number_restraints 0
_refine_ls_restrained_S_all 1.212
_refine_ls_R_factor_all 0.0622
_refine_ls_R_factor_gt 0.0563
_refine_ls_shift/su_max 0.001
_refine_ls_shift/su_mean 0.000
_refine_ls_structure_factor_coef Fsqd
_refine_ls_weighting_details 'calc w=1/[\s^2^(Fo^2^)+(0.0713P)^2^+6.6093P] where P=(Fo^2^+2Fc^2^)/3'
_refine_ls_weighting_scheme calc
_refine_ls_wR_factor_gt 0.1801
_refine_ls_wR_factor_ref 0.1835
_reflns_number_gt 5447
_reflns_number_total 6075
_reflns_threshold_expression I>2\s(I)
_cod_data_source_file ol8012765_si_006.cif
_cod_data_source_block ogle12
_cod_depositor_comments
;
The following automatic conversions were performed:

'_symmetry_cell_setting' value 'Triclinic' changed to 'triclinic'
according to /home/saulius/struct/CIF-dictionaries/cif_core.dic
dictionary named 'cif_core.dic' version 2.4.1 from 2010-06-29.

Automatic conversion script
Id: cif_fix_values 1715 2011-07-08 13:25:40Z adriana 
;
_cod_original_sg_symbol_H-M P-1
_cod_database_code 1504804

loop_
_symmetry_equiv_pos_as_xyz
'x, y, z'
'-x, -y, -z'

loop_
_atom_site_label
_atom_site_type_symbol
_atom_site_fract_x
_atom_site_fract_y
_atom_site_fract_z
_atom_site_U_iso_or_equiv
_atom_site_adp_type
_atom_site_occupancy
_atom_site_symmetry_multiplicity
_atom_site_calc_flag
_atom_site_refinement_flags
_atom_site_disorder_assembly
_atom_site_disorder_group
Ag1 Ag 0.75785(7) 0.51057(3) -0.02285(3) 0.02680(15) Uani 1 1 d . . .
Cl1 Cl 0.7304(2) 0.53847(12) -0.17268(10) 0.0354(3) Uani 1 1 d . . .
C1 C 0.7663(8) 0.4812(4) 0.1109(4) 0.0294(11) Uani 1 1 d . . .
N2 N 0.8057(7) 0.3885(4) 0.1683(3) 0.0277(10) Uani 1 1 d . . .
C9 C 0.6864(9) 0.6565(4) 0.1363(4) 0.0296(11) Uani 1 1 d . . .
F1 F 0.5634(7) 0.9670(3) 0.0864(3) 0.0487(10) Uani 1 1 d . . .
N1 N 0.7270(7) 0.5462(4) 0.1646(3) 0.0279(10) Uani 1 1 d . . .
C3 C 0.7040(10) 0.5484(5) 0.3256(4) 0.0340(13) Uani 1 1 d . . .
C22 C 0.8670(9) 0.2929(4) 0.1421(4) 0.0287(11) Uani 1 1 d . . .
C2 C 0.7424(8) 0.4945(4) 0.2531(4) 0.0287(11) Uani 1 1 d . . .
C16 C 0.8256(10) 0.3049(5) 0.3312(4) 0.0336(12) Uani 1 1 d . . .
C10 C 0.4873(10) 0.7085(5) 0.1236(5) 0.0433(16) Uani 1 1 d . . .
H24A H 0.3797 0.6726 0.1274 0.052 Uiso 1 1 calc R . .
C27 C 0.7278(10) 0.2596(5) 0.1095(5) 0.0388(14) Uani 1 1 d . . .
H27A H 0.5929 0.3002 0.1022 0.047 Uiso 1 1 calc R . .
F2 F 1.0392(8) 0.0185(3) 0.0787(3) 0.0541(11) Uani 1 1 d . . .
C17 C 0.9926(12) 0.2887(5) 0.3763(5) 0.0448(16) Uani 1 1 d . . .
H30A H 1.0905 0.3331 0.3565 0.054 Uiso 1 1 calc R . .
C23 C 1.0662(9) 0.2363(5) 0.1522(4) 0.0353(13) Uani 1 1 d . . .
H32A H 1.1613 0.2615 0.1734 0.042 Uiso 1 1 calc R . .
C26 C 0.7862(11) 0.1662(5) 0.0873(5) 0.0404(14) Uani 1 1 d . . .
H33A H 0.6930 0.1417 0.0644 0.048 Uiso 1 1 calc R . .
C8 C 0.8699(13) 0.5548(6) 0.3620(6) 0.0519(18) Uani 1 1 d . . .
H43A H 1.0090 0.5275 0.3394 0.062 Uiso 1 1 calc R . .
C5 C 0.4671(16) 0.6353(8) 0.4270(7) 0.070(3) Uani 1 1 d . . .
H44A H 0.3284 0.6646 0.4481 0.085 Uiso 1 1 calc R . .
C11 C 0.4465(11) 0.8141(5) 0.1050(6) 0.0470(17) Uani 1 1 d . . .
H46A H 0.3107 0.8519 0.0954 0.056 Uiso 1 1 calc R . .
C25 C 0.9815(11) 0.1106(5) 0.0995(5) 0.0386(14) Uani 1 1 d . . .
C12 C 0.6063(11) 0.8632(5) 0.1008(4) 0.0367(13) Uani 1 1 d . . .
C21 C 0.6891(12) 0.2366(5) 0.3579(5) 0.0427(15) Uani 1 1 d . . .
H55A H 0.5772 0.2457 0.3262 0.051 Uiso 1 1 calc R . .
C7 C 0.8328(16) 0.6019(7) 0.4327(6) 0.065(2) Uani 1 1 d . . .
H56A H 0.9469 0.6067 0.4575 0.078 Uiso 1 1 calc R . .
C19 C 0.8822(15) 0.1405(6) 0.4775(5) 0.059(2) Uani 1 1 d . . .
H57A H 0.9006 0.0846 0.5276 0.071 Uiso 1 1 calc R . .
C24 C 1.1249(10) 0.1431(5) 0.1311(5) 0.0397(14) Uani 1 1 d . . .
H60A H 1.2598 0.1024 0.1381 0.048 Uiso 1 1 calc R . .
C18 C 1.0172(15) 0.2074(6) 0.4507(5) 0.057(2) Uani 1 1 d . . .
H65A H 1.1280 0.1986 0.4829 0.068 Uiso 1 1 calc R . .
C20 C 0.7174(14) 0.1548(5) 0.4311(5) 0.053(2) Uani 1 1 d . . .
H68A H 0.6238 0.1083 0.4497 0.064 Uiso 1 1 calc R . .
C14 C 0.8451(10) 0.7060(5) 0.1297(5) 0.0382(14) Uani 1 1 d . . .
H71A H 0.9820 0.6680 0.1370 0.046 Uiso 1 1 calc R . .
C13 C 0.8059(10) 0.8133(5) 0.1120(5) 0.0413(15) Uani 1 1 d . . .
H73A H 0.9133 0.8494 0.1080 0.050 Uiso 1 1 calc R . .
C4 C 0.5024(13) 0.5880(6) 0.3587(6) 0.0543(19) Uani 1 1 d . . .
H74A H 0.3878 0.5828 0.3346 0.065 Uiso 1 1 calc R . .
C6 C 0.6337(17) 0.6403(7) 0.4652(6) 0.069(3) Uani 1 1 d . . .
H75A H 0.6079 0.6705 0.5137 0.082 Uiso 1 1 calc R . .
C15 C 0.7923(9) 0.3939(4) 0.2553(4) 0.0291(11) Uani 1 1 d . . .
Cl2 Cl 0.5913(5) -0.0314(3) 0.6701(2) 0.0954(9) Uani 1 1 d . . .
Cl3 Cl -0.0216(6) 0.1524(3) 0.7017(2) 0.1067(11) Uani 1 1 d . . .
C28 C 0.387(5) 0.078(2) 0.6780(19) 0.122(10) Uiso 0.68(3) 1 d P A 1
H28A H 0.3888 0.0998 0.7317 0.147 Uiso 0.68(3) 1 calc PR A 1
H28B H 0.4117 0.1355 0.6261 0.147 Uiso 0.68(3) 1 calc PR A 1
C29 C 0.179(4) 0.0521(18) 0.6817(17) 0.107(8) Uiso 0.68(3) 1 d P A 1
H29A H 0.1628 -0.0103 0.7293 0.129 Uiso 0.68(3) 1 calc PR A 1
H29B H 0.1725 0.0383 0.6251 0.129 Uiso 0.68(3) 1 calc PR A 1
C28' C 0.299(8) 0.029(4) 0.712(3) 0.097(15) Uiso 0.32(3) 1 d P A 2
H28C H 0.2060 -0.0025 0.6910 0.116 Uiso 0.32(3) 1 calc PR A 2
H28D H 0.2768 0.0072 0.7769 0.116 Uiso 0.32(3) 1 calc PR A 2
C29' C 0.231(7) 0.132(3) 0.688(3) 0.090(15) Uiso 0.32(3) 1 d P A 2
H29C H 0.2874 0.1604 0.6260 0.107 Uiso 0.32(3) 1 calc PR A 2
H29D H 0.2785 0.1651 0.7260 0.107 Uiso 0.32(3) 1 calc PR A 2

loop_
_atom_site_aniso_label
_atom_site_aniso_U_11
_atom_site_aniso_U_22
_atom_site_aniso_U_33
_atom_site_aniso_U_23
_atom_site_aniso_U_13
_atom_site_aniso_U_12
Ag1 0.0307(2) 0.0200(2) 0.0290(2) -0.00737(15) -0.00413(15) -0.00229(15)
Cl1 0.0257(6) 0.0435(8) 0.0368(7) -0.0105(6) -0.0035(5) -0.0066(6)
C1 0.019(2) 0.028(3) 0.038(3) -0.010(2) 0.000(2) 0.001(2)
N2 0.026(2) 0.022(2) 0.035(2) -0.0090(19) -0.0019(19) -0.0027(18)
C9 0.029(3) 0.023(3) 0.033(3) -0.007(2) -0.003(2) 0.000(2)
F1 0.062(3) 0.0211(17) 0.060(3) -0.0094(17) -0.013(2) -0.0004(17)
N1 0.025(2) 0.022(2) 0.034(2) -0.0072(19) -0.0035(18) -0.0014(18)
C3 0.038(3) 0.026(3) 0.034(3) -0.009(2) 0.000(2) -0.002(2)
C22 0.029(3) 0.017(2) 0.036(3) -0.006(2) -0.002(2) -0.001(2)
C2 0.024(2) 0.024(3) 0.035(3) -0.007(2) -0.002(2) -0.001(2)
C16 0.037(3) 0.026(3) 0.033(3) -0.009(2) 0.002(2) -0.001(2)
C10 0.032(3) 0.031(3) 0.069(5) -0.012(3) -0.016(3) -0.002(3)
C27 0.031(3) 0.030(3) 0.054(4) -0.009(3) -0.009(3) 0.000(2)
F2 0.069(3) 0.0250(18) 0.070(3) -0.0246(19) -0.014(2) 0.0048(18)
C17 0.054(4) 0.036(3) 0.042(4) -0.005(3) -0.012(3) -0.006(3)
C23 0.030(3) 0.029(3) 0.048(4) -0.013(3) -0.008(3) -0.001(2)
C26 0.048(4) 0.029(3) 0.050(4) -0.013(3) -0.018(3) -0.005(3)
C8 0.050(4) 0.055(5) 0.057(4) -0.032(4) -0.006(3) -0.002(3)
C5 0.067(6) 0.068(6) 0.077(6) -0.047(5) 0.016(5) -0.003(5)
C11 0.037(3) 0.030(3) 0.071(5) -0.011(3) -0.021(3) 0.009(3)
C25 0.051(4) 0.022(3) 0.042(3) -0.012(2) -0.004(3) -0.003(3)
C12 0.048(4) 0.024(3) 0.036(3) -0.008(2) -0.008(3) 0.000(3)
C21 0.051(4) 0.031(3) 0.040(3) -0.006(3) 0.001(3) -0.008(3)
C7 0.077(6) 0.066(6) 0.064(5) -0.038(5) -0.017(5) -0.004(5)
C19 0.080(6) 0.036(4) 0.045(4) -0.003(3) -0.003(4) 0.003(4)
C24 0.034(3) 0.032(3) 0.050(4) -0.014(3) -0.008(3) 0.004(3)
C18 0.074(5) 0.045(4) 0.044(4) -0.003(3) -0.017(4) 0.000(4)
C20 0.075(5) 0.028(3) 0.046(4) -0.002(3) 0.008(4) -0.013(3)
C14 0.027(3) 0.022(3) 0.060(4) -0.009(3) -0.004(3) 0.001(2)
C13 0.037(3) 0.025(3) 0.061(4) -0.009(3) -0.004(3) -0.008(2)
C4 0.046(4) 0.056(5) 0.064(5) -0.036(4) 0.005(4) -0.003(3)
C6 0.093(7) 0.062(5) 0.056(5) -0.038(4) 0.000(5) -0.004(5)
C15 0.024(3) 0.025(3) 0.033(3) -0.004(2) -0.001(2) -0.002(2)
Cl2 0.097(2) 0.103(2) 0.0795(18) -0.0017(16) -0.0236(16) -0.0231(18)
Cl3 0.117(3) 0.128(3) 0.0709(18) -0.0296(18) -0.0253(17) -0.001(2)

loop_
_atom_type_symbol
_atom_type_description
_atom_type_scat_dispersion_real
_atom_type_scat_dispersion_imag
_atom_type_scat_source
C C 0.0033 0.0016 'International Tables Vol C Tables 4.2.6.8 and 6.1.1.4'
H H 0.0000 0.0000 'International Tables Vol C Tables 4.2.6.8 and 6.1.1.4'
N N 0.0061 0.0033 'International Tables Vol C Tables 4.2.6.8 and 6.1.1.4'
F F 0.0171 0.0103 'International Tables Vol C Tables 4.2.6.8 and 6.1.1.4'
Cl Cl 0.1484 0.1585 'International Tables Vol C Tables 4.2.6.8 and 6.1.1.4'
Ag Ag -0.8971 1.1015 'International Tables Vol C Tables 4.2.6.8 and 6.1.1.4'

loop_
_geom_angle_atom_site_label_1
_geom_angle_atom_site_label_2
_geom_angle_atom_site_label_3
_geom_angle
C1 Ag1 Cl1 176.37(16)
N2 C1 N1 102.3(5)
N2 C1 Ag1 127.2(4)
N1 C1 Ag1 130.5(4)
C1 N2 C15 113.5(5)
C1 N2 C22 123.7(5)
C15 N2 C22 122.7(5)
C14 C9 C10 121.9(6)
C14 C9 N1 118.3(5)
C10 C9 N1 119.6(5)
C1 N1 C2 112.5(5)
C1 N1 C9 125.8(5)
C2 N1 C9 121.6(5)
C4 C3 C8 119.7(7)
C4 C3 C2 120.1(6)
C8 C3 C2 120.1(6)
C27 C22 C23 121.7(5)
C27 C22 N2 120.0(5)
C23 C22 N2 118.3(5)
C15 C2 N1 106.1(5)
C15 C2 C3 130.8(6)
N1 C2 C3 123.1(5)
C17 C16 C21 119.6(6)
C17 C16 C15 120.5(6)
C21 C16 C15 119.9(6)
C9 C10 C11 118.9(6)
C9 C10 H24A 120.6
C11 C10 H24A 120.6
C22 C27 C26 119.4(6)
C22 C27 H27A 120.3
C26 C27 H27A 120.3
C16 C17 C18 120.3(7)
C16 C17 H30A 119.9
C18 C17 H30A 119.9
C24 C23 C22 119.3(6)
C24 C23 H32A 120.3
C22 C23 H32A 120.3
C25 C26 C27 118.0(6)
C25 C26 H33A 121.0
C27 C26 H33A 121.0
C3 C8 C7 120.0(7)
C3 C8 H43A 120.0
C7 C8 H43A 120.0
C4 C5 C6 120.6(8)
C4 C5 H44A 119.7
C6 C5 H44A 119.7
C12 C11 C10 118.8(6)
C12 C11 H46A 120.6
C10 C11 H46A 120.6
F2 C25 C26 118.4(6)
F2 C25 C24 118.0(6)
C26 C25 C24 123.6(6)
F1 C12 C13 117.9(6)
F1 C12 C11 118.7(6)
C13 C12 C11 123.4(6)
C16 C21 C20 119.6(7)
C16 C21 H55A 120.2
C20 C21 H55A 120.2
C6 C7 C8 119.9(9)
C6 C7 H56A 120.1
C8 C7 H56A 120.1
C18 C19 C20 119.7(7)
C18 C19 H57A 120.1
C20 C19 H57A 120.1
C23 C24 C25 118.0(6)
C23 C24 H60A 121.0
C25 C24 H60A 121.0
C19 C18 C17 120.2(8)
C19 C18 H65A 119.9
C17 C18 H65A 119.9
C21 C20 C19 120.5(8)
C21 C20 H68A 119.7
C19 C20 H68A 119.7
C9 C14 C13 120.0(6)
C9 C14 H71A 120.0
C13 C14 H71A 120.0
C12 C13 C14 117.0(6)
C12 C13 H73A 121.5
C14 C13 H73A 121.5
C3 C4 C5 120.0(9)
C3 C4 H74A 120.0
C5 C4 H74A 120.0
C7 C6 C5 119.7(8)
C7 C6 H75A 120.1
C5 C6 H75A 120.1
C2 C15 N2 105.6(5)
C2 C15 C16 129.5(6)
N2 C15 C16 124.9(5)
C28 Cl2 C28' 29.5(14)
C29' Cl3 C29 44.6(16)
C29 C28 Cl2 109.6(19)
C29 C28 H28A 109.7
Cl2 C28 H28A 109.7
C29 C28 H28B 109.7
Cl2 C28 H28B 109.7
H28A C28 H28B 108.2
C28 C29 Cl3 110.2(18)
C28 C29 H29A 109.6
Cl3 C29 H29A 109.6
C28 C29 H29B 109.6
Cl3 C29 H29B 109.6
H29A C29 H29B 108.1
C29' C28' Cl2 120(4)
C29' C28' H28C 107.3
Cl2 C28' H28C 107.3
C29' C28' H28D 107.3
Cl2 C28' H28D 107.3
H28C C28' H28D 106.9
C28' C29' Cl3 107(4)
C28' C29' H29C 110.3
Cl3 C29' H29C 110.3
C28' C29' H29D 110.3
Cl3 C29' H29D 110.3
H29C C29' H29D 108.6

loop_
_geom_bond_atom_site_label_1
_geom_bond_atom_site_label_2
_geom_bond_distance
Ag1 C1 2.070(6)
Ag1 Cl1 2.3537(17)
C1 N2 1.357(7)
C1 N1 1.365(8)
N2 C15 1.397(8)
N2 C22 1.450(7)
C9 C14 1.365(9)
C9 C10 1.376(8)
C9 N1 1.446(7)
F1 C12 1.365(7)
N1 C2 1.406(8)
C3 C4 1.380(10)
C3 C8 1.382(10)
C3 C2 1.500(8)
C22 C27 1.374(9)
C22 C23 1.387(8)
C2 C15 1.353(8)
C16 C17 1.389(10)
C16 C21 1.391(9)
C16 C15 1.477(8)
C10 C11 1.384(9)
C10 H24A 0.9500
C27 C26 1.390(9)
C27 H27A 0.9500
F2 C25 1.363(7)
C17 C18 1.395(10)
C17 H30A 0.9500
C23 C24 1.379(9)
C23 H32A 0.9500
C26 C25 1.366(10)
C26 H33A 0.9500
C8 C7 1.414(11)
C8 H43A 0.9500
C5 C4 1.381(12)
C5 C6 1.398(15)
C5 H44A 0.9500
C11 C12 1.378(10)
C11 H46A 0.9500
C25 C24 1.381(10)
C12 C13 1.367(10)
C21 C20 1.391(10)
C21 H55A 0.9500
C7 C6 1.358(14)
C7 H56A 0.9500
C19 C18 1.369(13)
C19 C20 1.394(13)
C19 H57A 0.9500
C24 H60A 0.9500
C18 H65A 0.9500
C20 H68A 0.9500
C14 C13 1.410(8)
C14 H71A 0.9500
C13 H73A 0.9500
C4 H74A 0.9500
C6 H75A 0.9500
Cl2 C28 1.80(3)
Cl2 C28' 1.98(5)
Cl3 C29' 1.62(4)
Cl3 C29 1.74(2)
C28 C29 1.50(4)
C28 H28A 0.9900
C28 H28B 0.9900
C29 H29A 0.9900
C29 H29B 0.9900
C28' C29' 1.36(7)
C28' H28C 0.9900
C28' H28D 0.9900
C29' H29C 0.9900
C29' H29D 0.9900
